data_4515533
loop_
_publ_author_name
'Bagchi, Vivek'
'Kalra, Anshika'
'Das, Purak'
'Paraskevopoulou, Patrina'
'Gorla, Saidulu'
'Ai, Lin'
'Wang, Qiuwen'
'Mohapatra, Sudip'
'Choudhury, Amitava'
'Sun, Zhicheng'
'Cundari, Thomas R.'
'Stavropoulos, Pericles'

_publ_section_title
;
 Comparative Nitrene-Transfer Chemistry to Olefinic Substrates Mediated by
 a Library of Anionic Mn(II) Triphenylamido-Amine Reagents and M(II)
 Congeners (M = Fe, Co, Ni) Favoring Aromatic over Aliphatic Alkenes
;
_journal_issue 10
_journal_name_full 'ACS Catalysis'
_journal_page_first 9183
_journal_paper_doi 10.1021/acscatal.8b01941
_journal_volume 8
_journal_year 2018
_chemical_formula_moiety 'C28 H18 F9 K Mn N6 O3'
_chemical_formula_sum 'C28 H18 F9 K Mn N6 O3'
_chemical_formula_weight 751.52
_space_group_IT_number 14
_space_group_name_Hall '-P 2ybc'
_space_group_name_H-M_alt 'P 1 21/c 1'
_symmetry_cell_setting monoclinic
_symmetry_space_group_name_Hall '-P 2ybc'
_symmetry_space_group_name_H-M 'P 1 21/c 1'
_atom_sites_solution_hydrogens geom
_atom_sites_solution_primary direct
_atom_sites_solution_secondary difmap
_audit_creation_method SHELXL-97
_cell_angle_alpha 90.00
_cell_angle_beta 100.699(10)
_cell_angle_gamma 90.00
_cell_formula_units_Z 4
_cell_length_a 10.661(7)
_cell_length_b 18.766(12)
_cell_length_c 15.752(10)
_cell_measurement_reflns_used 1002
_cell_measurement_temperature 200(2)
_cell_measurement_theta_max 24.43
_cell_measurement_theta_min 2.40
_cell_volume 3097(3)
_computing_cell_refinement 'Bruker SMART'
_computing_data_collection 'Bruker SMART'
_computing_data_reduction 'Bruker SAINT'
_computing_molecular_graphics 'Bruker SHELXTL'
_computing_publication_material 'Bruker SHELXTL'
_computing_structure_refinement 'SHELXL-97 (Sheldrick, 1997)'
_computing_structure_solution 'SHELXS-97 (Sheldrick, 1990)'
_diffrn_ambient_temperature 200(2)
_diffrn_measured_fraction_theta_full 0.990
_diffrn_measured_fraction_theta_max 0.990
_diffrn_measurement_device_type 'CCD area detector'
_diffrn_measurement_method 'omega scans'
_diffrn_radiation_monochromator graphite
_diffrn_radiation_source 'fine-focus sealed tube'
_diffrn_radiation_type MoK\a
_diffrn_radiation_wavelength 0.71073
_diffrn_reflns_av_R_equivalents 0.0601
_diffrn_reflns_av_sigmaI/netI 0.0692
_diffrn_reflns_limit_h_max 13
_diffrn_reflns_limit_h_min -13
_diffrn_reflns_limit_k_max 22
_diffrn_reflns_limit_k_min -21
_diffrn_reflns_limit_l_max 19
_diffrn_reflns_limit_l_min -13
_diffrn_reflns_number 16019
_diffrn_reflns_theta_full 25.93
_diffrn_reflns_theta_max 25.93
_diffrn_reflns_theta_min 1.71
_exptl_absorpt_coefficient_mu 0.656
_exptl_absorpt_correction_T_max 0.8745
_exptl_absorpt_correction_T_min 0.6749
_exptl_absorpt_correction_type multi-scan
_exptl_absorpt_process_details '(SADABS; Bruker, 2008)'
_exptl_crystal_colour colorless
_exptl_crystal_density_diffrn 1.612
_exptl_crystal_density_method 'not measured'
_exptl_crystal_description block
_exptl_crystal_F_000 1508
_exptl_crystal_size_max 0.65
_exptl_crystal_size_mid 0.42
_exptl_crystal_size_min 0.21
_refine_diff_density_max 0.639
_refine_diff_density_min -1.133
_refine_diff_density_rms 0.130
_refine_ls_extinction_method none
_refine_ls_goodness_of_fit_ref 1.098
_refine_ls_hydrogen_treatment constr
_refine_ls_matrix_type full
_refine_ls_number_parameters 445
_refine_ls_number_reflns 5980
_refine_ls_number_restraints 20
_refine_ls_restrained_S_all 1.097
_refine_ls_R_factor_all 0.0822
_refine_ls_R_factor_gt 0.0668
_refine_ls_shift/su_max 0.000
_refine_ls_shift/su_mean 0.000
_refine_ls_structure_factor_coef Fsqd
_refine_ls_weighting_details 'calc w=1/[\s^2^(Fo^2^)+(0.0896P)^2^+3.5558P] where P=(Fo^2^+2Fc^2^)/3'
_refine_ls_weighting_scheme calc
_refine_ls_wR_factor_gt 0.1768
_refine_ls_wR_factor_ref 0.1920
_reflns_number_gt 4798
_reflns_number_total 5980
_reflns_threshold_expression >2sigma(I)
_cod_data_source_file cs8b01941_si_009.cif
_cod_data_source_block 8bL8Mn-NCMe
_cod_depositor_comments
;
The following automatic conversions were performed:

data item '_exptl_absorpt_correction_type' value 'Multi-Scan' was
changed to 'multi-scan' in accordance with the
/home/data/users/saulius/crontab/automatic-downloads/current/ACS/lib/dictionaries/cif_core.dic
dictionary named 'cif_core.dic' version 2.4.2 last updated on
2011-04-26.

data item '_symmetry_cell_setting' value 'Monoclinic' was changed to
'monoclinic' in accordance with the
/home/data/users/saulius/crontab/automatic-downloads/current/ACS/lib/dictionaries/cif_core.dic
dictionary named 'cif_core.dic' version 2.4.2 last updated on
2011-04-26.

Automatic conversion script
Id: cif_fix_values 6909 2019-04-08 15:41:33Z antanas 
;
_cod_original_sg_symbol_H-M 'P2(1)/c  '
_cod_database_code 4515533

loop_
_symmetry_equiv_pos_as_xyz
'x, y, z'
'-x, y+1/2, -z+1/2'
'-x, -y, -z'
'x, -y-1/2, z-1/2'

loop_
_atom_site_label
_atom_site_type_symbol
_atom_site_fract_x
_atom_site_fract_y
_atom_site_fract_z
_atom_site_U_iso_or_equiv
_atom_site_adp_type
_atom_site_occupancy
_atom_site_symmetry_multiplicity
_atom_site_calc_flag
_atom_site_refinement_flags
_atom_site_disorder_assembly
_atom_site_disorder_group
K1 K 0.34091(12) 0.72548(6) 0.33818(10) 0.0663(4) Uani 1 1 d . . .
Mn1 Mn 0.78164(5) 0.58232(3) 0.16056(4) 0.0286(2) Uani 1 1 d . . .
N1 N 0.8189(3) 0.56743(15) 0.3171(2) 0.0246(6) Uani 1 1 d . . .
N2 N 0.6269(3) 0.63228(17) 0.2097(2) 0.0310(7) Uani 1 1 d . A .
N3 N 0.9595(3) 0.63337(16) 0.21752(19) 0.0265(7) Uani 1 1 d . . .
N4 N 0.8022(3) 0.46929(16) 0.1900(2) 0.0299(7) Uani 1 1 d . . .
N5 N 0.7433(3) 0.5968(2) 0.0211(3) 0.0432(9) Uani 1 1 d . . .
N6A N 0.2954(13) 0.6875(16) 0.4615(15) 0.080(6) Uani 0.51(4) 1 d PU A 1
N6B N 0.2803(16) 0.6535(14) 0.4842(10) 0.080(4) Uani 0.49(4) 1 d PU A 2
O1 O 0.5053(3) 0.72439(18) 0.2484(3) 0.0606(10) Uani 1 1 d . A .
O2 O 1.1748(3) 0.65856(17) 0.2359(2) 0.0458(8) Uani 1 1 d . . .
O3 O 0.7571(3) 0.34929(16) 0.1836(2) 0.0506(8) Uani 1 1 d . . .
C1 C 0.9438(3) 0.66959(19) 0.2938(2) 0.0262(8) Uani 1 1 d . . .
C2 C 0.9975(4) 0.7348(2) 0.3203(3) 0.0318(9) Uani 1 1 d . . .
H2 H 1.0528 0.7575 0.2878 0.038 Uiso 1 1 calc R . .
C3 C 0.9712(4) 0.7671(2) 0.3940(3) 0.0383(10) Uani 1 1 d . . .
H3 H 1.0091 0.8118 0.4118 0.046 Uiso 1 1 calc R . .
C4 C 0.8912(4) 0.7356(2) 0.4416(3) 0.0399(10) Uani 1 1 d . . .
H4 H 0.8731 0.7586 0.4917 0.048 Uiso 1 1 calc R . .
C5 C 0.8369(4) 0.6701(2) 0.4166(3) 0.0326(9) Uani 1 1 d . . .
H5 H 0.7807 0.6481 0.4490 0.039 Uiso 1 1 calc R . .
C6 C 0.8653(3) 0.63704(19) 0.3442(2) 0.0266(8) Uani 1 1 d . . .
C7 C 0.6917(3) 0.5492(2) 0.3270(3) 0.0286(8) Uani 1 1 d . A .
C8 C 0.5936(3) 0.5856(2) 0.2728(3) 0.0317(8) Uani 1 1 d . . .
C9 C 0.4673(4) 0.5690(2) 0.2789(3) 0.0428(11) Uani 1 1 d . A .
H9 H 0.3986 0.5930 0.2432 0.051 Uiso 1 1 calc R . .
C10 C 0.4425(4) 0.5182(3) 0.3362(3) 0.0508(12) Uani 1 1 d . . .
H10 H 0.3566 0.5078 0.3403 0.061 Uiso 1 1 calc R A .
C11 C 0.5402(4) 0.4822(2) 0.3879(3) 0.0459(11) Uani 1 1 d . A .
H11 H 0.5215 0.4467 0.4267 0.055 Uiso 1 1 calc R . .
C12 C 0.6652(4) 0.4974(2) 0.3834(3) 0.0357(9) Uani 1 1 d . . .
H12 H 0.7328 0.4725 0.4191 0.043 Uiso 1 1 calc R A .
C13 C 0.9135(3) 0.51256(18) 0.3267(2) 0.0244(7) Uani 1 1 d . . .
C14 C 0.9041(3) 0.46208(19) 0.2614(3) 0.0276(8) Uani 1 1 d . . .
C15 C 0.9995(4) 0.4111(2) 0.2654(3) 0.0340(9) Uani 1 1 d . . .
H15 H 0.9940 0.3761 0.2214 0.041 Uiso 1 1 calc R . .
C16 C 1.1028(4) 0.4112(2) 0.3335(3) 0.0385(10) Uani 1 1 d . . .
H16 H 1.1675 0.3761 0.3362 0.046 Uiso 1 1 calc R . .
C17 C 1.1117(4) 0.4619(2) 0.3967(3) 0.0351(9) Uani 1 1 d . . .
H17 H 1.1831 0.4618 0.4429 0.042 Uiso 1 1 calc R . .
C18 C 1.0181(3) 0.5133(2) 0.3943(2) 0.0298(8) Uani 1 1 d . . .
H18 H 1.0251 0.5485 0.4383 0.036 Uiso 1 1 calc R . .
C19 C 0.7420(3) 0.4112(2) 0.1596(3) 0.0327(9) Uani 1 1 d . . .
C20 C 0.6343(4) 0.4248(2) 0.0818(3) 0.0420(11) Uani 1 1 d . . .
C21 C 1.0753(3) 0.6309(2) 0.1994(3) 0.0304(8) Uani 1 1 d . . .
C22 C 1.0868(4) 0.5876(2) 0.1197(3) 0.0378(10) Uani 1 1 d . . .
C23 C 0.5780(4) 0.6965(2) 0.2048(3) 0.0377(10) Uani 1 1 d . . .
C24 C 0.6164(4) 0.7433(2) 0.1360(3) 0.0431(10) Uani 1 1 d . A .
C25 C 0.2487(7) 0.6811(4) 0.5349(5) 0.084(2) Uani 1 1 d U A .
C26 C 0.2000(9) 0.6937(4) 0.6094(5) 0.107(3) Uani 1 1 d . . .
H26A H 0.1079 0.6843 0.5980 0.161 Uiso 1 1 calc R A .
H26B H 0.2156 0.7434 0.6273 0.161 Uiso 1 1 calc R . .
H26C H 0.2421 0.6621 0.6556 0.161 Uiso 1 1 calc R . .
C27 C 0.7245(4) 0.6031(3) -0.0512(3) 0.0407(10) Uani 1 1 d . . .
C28 C 0.6980(5) 0.6112(3) -0.1445(3) 0.0592(14) Uani 1 1 d . . .
H28A H 0.6412 0.5727 -0.1704 0.089 Uiso 1 1 calc R . .
H28B H 0.7782 0.6089 -0.1664 0.089 Uiso 1 1 calc R . .
H28C H 0.6567 0.6573 -0.1597 0.089 Uiso 1 1 calc R . .
F1 F 0.6102(3) 0.81199(14) 0.1531(2) 0.0716(9) Uani 1 1 d . . .
F2 F 0.7358(3) 0.73234(16) 0.1238(2) 0.0662(9) Uani 1 1 d . . .
F3 F 0.5433(4) 0.7327(2) 0.0596(2) 0.0852(12) Uani 1 1 d . . .
F4 F 1.0943(4) 0.62805(19) 0.0531(2) 0.0917(13) Uani 1 1 d . . .
F5 F 1.1890(3) 0.54730(19) 0.1332(2) 0.0707(10) Uani 1 1 d . . .
F6 F 0.9915(3) 0.54179(19) 0.0932(2) 0.0710(10) Uani 1 1 d . . .
F7 F 0.6766(3) 0.4308(2) 0.0094(2) 0.0829(12) Uani 1 1 d . . .
F8 F 0.5676(2) 0.48367(15) 0.09021(18) 0.0558(7) Uani 1 1 d . . .
F9 F 0.5516(3) 0.37101(17) 0.0721(2) 0.0754(10) Uani 1 1 d . . .

loop_
_atom_site_aniso_label
_atom_site_aniso_U_11
_atom_site_aniso_U_22
_atom_site_aniso_U_33
_atom_site_aniso_U_23
_atom_site_aniso_U_13
_atom_site_aniso_U_12
K1 0.0506(7) 0.0531(7) 0.1018(11) -0.0056(6) 0.0307(7) -0.0010(5)
Mn1 0.0203(3) 0.0339(3) 0.0293(3) -0.0015(2) -0.0014(2) 0.0021(2)
N1 0.0182(14) 0.0223(15) 0.0327(17) -0.0023(13) 0.0031(12) 0.0004(11)
N2 0.0190(14) 0.0307(17) 0.0413(19) -0.0003(14) 0.0000(13) 0.0026(12)
N3 0.0201(14) 0.0310(16) 0.0270(16) -0.0013(13) 0.0005(12) 0.0020(12)
N4 0.0200(14) 0.0321(17) 0.0340(17) -0.0065(14) -0.0046(12) 0.0021(12)
N5 0.0347(19) 0.053(2) 0.039(2) 0.0019(18) 0.0007(16) -0.0021(16)
N6A 0.055(7) 0.091(13) 0.085(8) 0.004(9) -0.011(5) 0.001(7)
N6B 0.104(10) 0.074(11) 0.069(8) 0.033(7) 0.033(7) 0.010(7)
O1 0.059(2) 0.0451(19) 0.083(3) 0.0007(18) 0.026(2) 0.0180(16)
O2 0.0215(14) 0.0579(19) 0.0574(19) -0.0098(16) 0.0059(13) -0.0038(13)
O3 0.0361(16) 0.0348(17) 0.074(2) -0.0141(16) -0.0069(15) -0.0046(13)
C1 0.0186(16) 0.0247(18) 0.033(2) 0.0008(15) -0.0006(14) 0.0031(13)
C2 0.0251(18) 0.029(2) 0.040(2) 0.0036(17) 0.0037(16) 0.0006(15)
C3 0.044(2) 0.025(2) 0.042(2) -0.0014(17) -0.0026(19) -0.0047(17)
C4 0.053(3) 0.032(2) 0.035(2) -0.0044(18) 0.0063(19) 0.0077(19)
C5 0.036(2) 0.030(2) 0.032(2) 0.0002(16) 0.0065(17) 0.0030(16)
C6 0.0217(17) 0.0232(18) 0.032(2) 0.0000(15) -0.0019(14) 0.0031(14)
C7 0.0205(17) 0.0283(19) 0.037(2) -0.0071(16) 0.0063(15) -0.0031(14)
C8 0.0213(18) 0.032(2) 0.042(2) -0.0047(17) 0.0054(16) 0.0003(15)
C9 0.0195(19) 0.044(2) 0.065(3) -0.008(2) 0.0082(19) -0.0010(17)
C10 0.027(2) 0.058(3) 0.071(3) -0.011(3) 0.018(2) -0.010(2)
C11 0.047(3) 0.039(2) 0.057(3) 0.000(2) 0.022(2) -0.011(2)
C12 0.032(2) 0.033(2) 0.042(2) -0.0021(18) 0.0083(17) -0.0007(16)
C13 0.0178(16) 0.0240(17) 0.0311(19) 0.0019(15) 0.0034(14) 0.0015(13)
C14 0.0188(16) 0.0242(18) 0.038(2) -0.0030(16) 0.0013(15) 0.0005(13)
C15 0.0259(19) 0.0263(19) 0.048(2) -0.0044(17) 0.0009(17) 0.0031(15)
C16 0.028(2) 0.035(2) 0.051(3) 0.0042(19) 0.0039(18) 0.0072(16)
C17 0.0257(19) 0.039(2) 0.037(2) 0.0062(18) -0.0043(16) 0.0035(16)
C18 0.0281(19) 0.032(2) 0.0264(19) 0.0010(16) -0.0029(15) 0.0003(15)
C19 0.0197(17) 0.036(2) 0.042(2) -0.0130(18) 0.0043(16) -0.0004(15)
C20 0.0239(19) 0.054(3) 0.046(3) -0.015(2) 0.0011(18) -0.0072(18)
C21 0.0188(17) 0.034(2) 0.037(2) 0.0047(17) 0.0026(15) 0.0027(15)
C22 0.0260(19) 0.048(2) 0.039(2) 0.0042(19) 0.0049(17) 0.0101(17)
C23 0.0259(19) 0.036(2) 0.048(3) -0.0017(19) -0.0031(18) 0.0043(16)
C24 0.035(2) 0.037(2) 0.051(3) 0.001(2) -0.0058(19) 0.0046(18)
C25 0.078(4) 0.081(5) 0.081(5) -0.018(4) -0.017(4) 0.022(4)
C26 0.163(8) 0.087(5) 0.070(5) -0.003(4) 0.020(5) 0.018(5)
C27 0.032(2) 0.053(3) 0.036(3) -0.001(2) 0.0029(18) -0.0038(19)
C28 0.054(3) 0.086(4) 0.037(3) 0.003(3) 0.005(2) -0.011(3)
F1 0.080(2) 0.0339(15) 0.105(3) -0.0014(16) 0.0281(19) -0.0005(14)
F2 0.0553(18) 0.0645(19) 0.085(2) 0.0285(17) 0.0279(16) 0.0179(14)
F3 0.089(3) 0.089(2) 0.062(2) 0.0182(18) -0.0267(18) -0.023(2)
F4 0.165(4) 0.074(2) 0.0448(18) 0.0177(17) 0.041(2) 0.019(2)
F5 0.0432(16) 0.091(2) 0.072(2) -0.0239(18) -0.0029(14) 0.0343(16)
F6 0.0431(16) 0.100(2) 0.073(2) -0.0485(19) 0.0187(14) -0.0119(16)
F7 0.0560(19) 0.154(4) 0.0385(16) -0.0138(19) 0.0074(14) 0.008(2)
F8 0.0385(14) 0.0636(17) 0.0566(17) -0.0119(14) -0.0142(12) 0.0130(13)
F9 0.0409(16) 0.0660(19) 0.104(3) -0.0138(18) -0.0250(16) -0.0183(14)

loop_
_atom_type_symbol
_atom_type_description
_atom_type_scat_dispersion_real
_atom_type_scat_dispersion_imag
_atom_type_scat_source
C C 0.0033 0.0016 'International Tables Vol C Tables 4.2.6.8 and 6.1.1.4'
H H 0.0000 0.0000 'International Tables Vol C Tables 4.2.6.8 and 6.1.1.4'
N N 0.0061 0.0033 'International Tables Vol C Tables 4.2.6.8 and 6.1.1.4'
F F 0.0171 0.0103 'International Tables Vol C Tables 4.2.6.8 and 6.1.1.4'
K K 0.2009 0.2494 'International Tables Vol C Tables 4.2.6.8 and 6.1.1.4'
Mn Mn 0.3368 0.7283 'International Tables Vol C Tables 4.2.6.8 and 6.1.1.4'
O O 0.0106 0.0060 'International Tables Vol C Tables 4.2.6.8 and 6.1.1.4'

loop_
_geom_angle_atom_site_label_1
_geom_angle_atom_site_label_2
_geom_angle_atom_site_label_3
_geom_angle
_geom_angle_site_symmetry_1
_geom_angle_site_symmetry_3
N6A K1 O1 143.5(4) . .
N6A K1 O2 99.2(5) . 1_455
O1 K1 O2 96.95(14) . 1_455
N6A K1 O3 105.2(6) . 2_655
O1 K1 O3 104.47(12) . 2_655
O2 K1 O3 98.50(12) 1_455 2_655
N6A K1 N6B 9.6(6) . .
O1 K1 N6B 139.3(3) . .
O2 K1 N6B 92.4(4) 1_455 .
O3 K1 N6B 113.2(4) 2_655 .
N6A K1 F9 90.4(6) . 2_655
O1 K1 F9 91.51(12) . 2_655
O2 K1 F9 150.37(10) 1_455 2_655
O3 K1 F9 51.87(10) 2_655 2_655
N6B K1 F9 99.5(5) . 2_655
N6A K1 C9 97.2(6) . .
O1 K1 C9 58.42(11) . .
O2 K1 C9 70.23(11) 1_455 .
O3 K1 C9 156.46(14) 2_655 .
N6B K1 C9 88.5(4) . .
F9 K1 C9 136.60(10) 2_655 .
N6A K1 C25 6.0(5) . .
O1 K1 C25 148.59(15) . .
O2 K1 C25 99.69(15) 1_455 .
O3 K1 C25 99.19(15) 2_655 .
N6B K1 C25 14.8(4) . .
F9 K1 C25 87.04(14) 2_655 .
C9 K1 C25 103.01(15) . .
N2 Mn1 N3 109.13(12) . .
N2 Mn1 N4 113.60(12) . .
N3 Mn1 N4 107.29(11) . .
N2 Mn1 N5 107.14(13) . .
N3 Mn1 N5 110.43(13) . .
N4 Mn1 N5 109.27(13) . .
N2 Mn1 N1 71.32(11) . .
N3 Mn1 N1 70.50(11) . .
N4 Mn1 N1 71.42(11) . .
N5 Mn1 N1 178.44(12) . .
C13 N1 C6 115.3(3) . .
C13 N1 C7 118.6(3) . .
C6 N1 C7 117.8(3) . .
C13 N1 Mn1 99.7(2) . .
C6 N1 Mn1 100.3(2) . .
C7 N1 Mn1 99.0(2) . .
C23 N2 C8 117.4(3) . .
C23 N2 Mn1 134.5(3) . .
C8 N2 Mn1 106.8(2) . .
C21 N3 C1 117.6(3) . .
C21 N3 Mn1 132.7(3) . .
C1 N3 Mn1 109.3(2) . .
C19 N4 C14 117.5(3) . .
C19 N4 Mn1 135.3(3) . .
C14 N4 Mn1 107.1(2) . .
C27 N5 Mn1 178.7(4) . .
C25 N6A K1 164.1(16) . .
C25 N6B K1 122.1(18) . .
C23 O1 K1 155.5(3) . .
C21 O2 K1 164.6(3) . 1_655
C19 O3 K1 143.0(3) . 2_645
C2 C1 C6 118.3(3) . .
C2 C1 N3 124.9(3) . .
C6 C1 N3 116.7(3) . .
C1 C2 C3 120.3(4) . .
C1 C2 H2 119.9 . .
C3 C2 H2 119.9 . .
C4 C3 C2 120.9(4) . .
C4 C3 H3 119.5 . .
C2 C3 H3 119.5 . .
C3 C4 C5 119.8(4) . .
C3 C4 H4 120.1 . .
C5 C4 H4 120.1 . .
C6 C5 C4 119.3(4) . .
C6 C5 H5 120.3 . .
C4 C5 H5 120.3 . .
C5 C6 C1 121.3(3) . .
C5 C6 N1 122.6(3) . .
C1 C6 N1 116.1(3) . .
C12 C7 C8 121.1(3) . .
C12 C7 N1 123.3(3) . .
C8 C7 N1 115.6(3) . .
C7 C8 C9 117.9(4) . .
C7 C8 N2 118.2(3) . .
C9 C8 N2 123.6(4) . .
C10 C9 C8 120.3(4) . .
C10 C9 K1 106.4(3) . .
C8 C9 K1 105.0(3) . .
C10 C9 H9 119.9 . .
C8 C9 H9 119.9 . .
K1 C9 H9 57.1 . .
C9 C10 C11 120.9(4) . .
C9 C10 H10 119.6 . .
C11 C10 H10 119.6 . .
C10 C11 C12 120.1(4) . .
C10 C11 H11 119.9 . .
C12 C11 H11 119.9 . .
C11 C12 C7 119.7(4) . .
C11 C12 H12 120.2 . .
C7 C12 H12 120.2 . .
C14 C13 C18 120.7(3) . .
C14 C13 N1 117.5(3) . .
C18 C13 N1 121.5(3) . .
C13 C14 C15 119.0(3) . .
C13 C14 N4 117.5(3) . .
C15 C14 N4 123.3(3) . .
C16 C15 C14 120.2(4) . .
C16 C15 H15 119.9 . .
C14 C15 H15 119.9 . .
C17 C16 C15 120.1(4) . .
C17 C16 H16 119.9 . .
C15 C16 H16 119.9 . .
C16 C17 C18 120.9(4) . .
C16 C17 H17 119.6 . .
C18 C17 H17 119.6 . .
C17 C18 C13 119.0(4) . .
C17 C18 H18 120.5 . .
C13 C18 H18 120.5 . .
O3 C19 N4 130.5(4) . .
O3 C19 C20 116.2(4) . .
N4 C19 C20 113.3(4) . .
F7 C20 F9 107.1(4) . .
F7 C20 F8 106.9(4) . .
F9 C20 F8 106.6(3) . .
F7 C20 C19 112.5(3) . .
F9 C20 C19 110.3(4) . .
F8 C20 C19 113.1(3) . .
O2 C21 N3 130.3(4) . .
O2 C21 C22 114.8(3) . .
N3 C21 C22 114.9(3) . .
F4 C22 F5 107.0(4) . .
F4 C22 F6 106.2(4) . .
F5 C22 F6 103.8(4) . .
F4 C22 C21 112.3(4) . .
F5 C22 C21 111.6(3) . .
F6 C22 C21 115.4(3) . .
O1 C23 N2 129.6(4) . .
O1 C23 C24 115.6(4) . .
N2 C23 C24 114.7(4) . .
F1 C24 F3 106.7(4) . .
F1 C24 F2 105.3(4) . .
F3 C24 F2 105.2(4) . .
F1 C24 C23 113.0(4) . .
F3 C24 C23 111.9(4) . .
F2 C24 C23 114.0(3) . .
N6B C25 N6A 34.3(9) . .
N6B C25 C26 160.4(17) . .
N6A C25 C26 165.2(14) . .
N6B C25 K1 43.2(15) . .
N6A C25 K1 9.9(11) . .
C26 C25 K1 156.0(5) . .
C25 C26 H26A 109.5 . .
C25 C26 H26B 109.5 . .
H26A C26 H26B 109.5 . .
C25 C26 H26C 109.5 . .
H26A C26 H26C 109.5 . .
H26B C26 H26C 109.5 . .
N5 C27 C28 179.1(5) . .
C27 C28 H28A 109.5 . .
C27 C28 H28B 109.5 . .
H28A C28 H28B 109.5 . .
C27 C28 H28C 109.5 . .
H28A C28 H28C 109.5 . .
H28B C28 H28C 109.5 . .
C20 F9 K1 115.0(3) . 2_645

loop_
_geom_bond_atom_site_label_1
_geom_bond_atom_site_label_2
_geom_bond_distance
_geom_bond_site_symmetry_2
K1 N6A 2.21(3) .
K1 O1 2.448(4) .
K1 O2 2.500(3) 1_455
K1 O3 2.545(3) 2_655
K1 N6B 2.84(2) .
K1 F9 3.189(4) 2_655
K1 C9 3.432(5) .
K1 C25 3.520(9) .
Mn1 N2 2.161(3) .
Mn1 N3 2.165(3) .
Mn1 N4 2.174(3) .
Mn1 N5 2.176(4) .
Mn1 N1 2.440(4) .
N1 C13 1.430(4) .
N1 C6 1.433(5) .
N1 C7 1.434(4) .
N2 C23 1.310(5) .
N2 C8 1.419(5) .
N3 C21 1.318(5) .
N3 C1 1.418(5) .
N4 C19 1.311(5) .
N4 C14 1.417(5) .
N5 C27 1.125(6) .
N6A C25 1.35(3) .
N6B C25 1.058(15) .
O1 C23 1.242(5) .
O2 C21 1.225(5) .
O2 K1 2.500(3) 1_655
O3 C19 1.222(5) .
O3 K1 2.545(3) 2_645
C1 C2 1.382(5) .
C1 C6 1.396(5) .
C2 C3 1.384(6) .
C2 H2 0.9500 .
C3 C4 1.371(6) .
C3 H3 0.9500 .
C4 C5 1.385(6) .
C4 H4 0.9500 .
C5 C6 1.381(5) .
C5 H5 0.9500 .
C7 C12 1.381(6) .
C7 C8 1.399(5) .
C8 C9 1.403(5) .
C9 C10 1.372(7) .
C9 H9 0.9500 .
C10 C11 1.375(7) .
C10 H10 0.9500 .
C11 C12 1.377(6) .
C11 H11 0.9500 .
C12 H12 0.9500 .
C13 C14 1.387(5) .
C13 C18 1.393(5) .
C14 C15 1.389(5) .
C15 C16 1.387(6) .
C15 H15 0.9500 .
C16 C17 1.367(6) .
C16 H16 0.9500 .
C17 C18 1.383(5) .
C17 H17 0.9500 .
C18 H18 0.9500 .
C19 C20 1.537(6) .
C20 F7 1.307(6) .
C20 F9 1.331(5) .
C20 F8 1.333(5) .
C21 C22 1.518(6) .
C22 F4 1.309(5) .
C22 F5 1.311(5) .
C22 F6 1.338(5) .
C23 C24 1.509(6) .
C24 F1 1.321(5) .
C24 F3 1.323(5) .
C24 F2 1.338(5) .
C25 C26 1.389(11) .
C26 H26A 0.9800 .
C26 H26B 0.9800 .
C26 H26C 0.9800 .
C27 C28 1.452(6) .
C28 H28A 0.9800 .
C28 H28B 0.9800 .
C28 H28C 0.9800 .
F9 K1 3.189(4) 2_645

loop_
_geom_torsion_atom_site_label_1
_geom_torsion_atom_site_label_2
_geom_torsion_atom_site_label_3
_geom_torsion_atom_site_label_4
_geom_torsion
_geom_torsion_site_symmetry_1
_geom_torsion_site_symmetry_4
N2 Mn1 N1 C13 164.3(2) . .
N3 Mn1 N1 C13 -76.6(2) . .
N4 Mn1 N1 C13 40.3(2) . .
N5 Mn1 N1 C13 156(5) . .
N2 Mn1 N1 C6 -77.6(2) . .
N3 Mn1 N1 C6 41.53(19) . .
N4 Mn1 N1 C6 158.4(2) . .
N5 Mn1 N1 C6 -85(5) . .
N2 Mn1 N1 C7 43.0(2) . .
N3 Mn1 N1 C7 162.1(2) . .
N4 Mn1 N1 C7 -81.0(2) . .
N5 Mn1 N1 C7 35(5) . .
N3 Mn1 N2 C23 63.2(4) . .
N4 Mn1 N2 C23 -177.1(4) . .
N5 Mn1 N2 C23 -56.3(4) . .
N1 Mn1 N2 C23 123.9(4) . .
N3 Mn1 N2 C8 -102.9(2) . .
N4 Mn1 N2 C8 16.8(3) . .
N5 Mn1 N2 C8 137.5(2) . .
N1 Mn1 N2 C8 -42.3(2) . .
N2 Mn1 N3 C21 -167.4(3) . .
N4 Mn1 N3 C21 69.1(4) . .
N5 Mn1 N3 C21 -49.9(4) . .
N1 Mn1 N3 C21 131.4(4) . .
N2 Mn1 N3 C1 19.9(3) . .
N4 Mn1 N3 C1 -103.6(2) . .
N5 Mn1 N3 C1 137.4(2) . .
N1 Mn1 N3 C1 -41.2(2) . .
N2 Mn1 N4 C19 76.8(4) . .
N3 Mn1 N4 C19 -162.5(4) . .
N5 Mn1 N4 C19 -42.7(4) . .
N1 Mn1 N4 C19 135.8(4) . .
N2 Mn1 N4 C14 -100.7(2) . .
N3 Mn1 N4 C14 20.0(3) . .
N5 Mn1 N4 C14 139.7(2) . .
N1 Mn1 N4 C14 -41.8(2) . .
N2 Mn1 N5 C27 -145(18) . .
N3 Mn1 N5 C27 96(18) . .
N4 Mn1 N5 C27 -22(18) . .
N1 Mn1 N5 C27 -138(16) . .
O1 K1 N6A C25 150(4) . .
O2 K1 N6A C25 -95(4) 1_455 .
O3 K1 N6A C25 6(4) 2_655 .
N6B K1 N6A C25 -141(6) . .
F9 K1 N6A C25 57(4) 2_655 .
C9 K1 N6A C25 -166(4) . .
N6A K1 N6B C25 15(2) . .
O1 K1 N6B C25 136.4(11) . .
O2 K1 N6B C25 -120.0(14) 1_455 .
O3 K1 N6B C25 -19.7(16) 2_655 .
F9 K1 N6B C25 32.8(15) 2_655 .
C9 K1 N6B C25 169.9(14) . .
N6A K1 O1 C23 61.0(13) . .
O2 K1 O1 C23 -54.8(8) 1_455 .
O3 K1 O1 C23 -155.5(8) 2_655 .
N6B K1 O1 C23 47.2(11) . .
F9 K1 O1 C23 153.7(8) 2_655 .
C9 K1 O1 C23 6.9(8) . .
C25 K1 O1 C23 66.9(9) . .
C21 N3 C1 C2 44.1(5) . .
Mn1 N3 C1 C2 -142.0(3) . .
C21 N3 C1 C6 -137.5(3) . .
Mn1 N3 C1 C6 36.4(4) . .
C6 C1 C2 C3 -1.4(5) . .
N3 C1 C2 C3 177.0(3) . .
C1 C2 C3 C4 -0.4(6) . .
C2 C3 C4 C5 0.8(6) . .
C3 C4 C5 C6 0.6(6) . .
C4 C5 C6 C1 -2.4(6) . .
C4 C5 C6 N1 176.2(3) . .
C2 C1 C6 C5 2.8(5) . .
N3 C1 C6 C5 -175.7(3) . .
C2 C1 C6 N1 -176.0(3) . .
N3 C1 C6 N1 5.6(4) . .
C13 N1 C6 C5 -110.4(4) . .
C7 N1 C6 C5 37.7(5) . .
Mn1 N1 C6 C5 143.7(3) . .
C13 N1 C6 C1 68.4(4) . .
C7 N1 C6 C1 -143.6(3) . .
Mn1 N1 C6 C1 -37.5(3) . .
C13 N1 C7 C12 33.6(5) . .
C6 N1 C7 C12 -113.4(4) . .
Mn1 N1 C7 C12 139.9(3) . .
C13 N1 C7 C8 -144.2(3) . .
C6 N1 C7 C8 68.9(4) . .
Mn1 N1 C7 C8 -37.9(3) . .
C12 C7 C8 C9 1.3(6) . .
N1 C7 C8 C9 179.1(3) . .
C12 C7 C8 N2 -173.1(3) . .
N1 C7 C8 N2 4.7(5) . .
C23 N2 C8 C7 -130.9(4) . .
Mn1 N2 C8 C7 38.0(4) . .
C23 N2 C8 C9 55.0(5) . .
Mn1 N2 C8 C9 -136.1(3) . .
C7 C8 C9 C10 -0.4(6) . .
N2 C8 C9 C10 173.8(4) . .
C7 C8 C9 K1 119.3(3) . .
N2 C8 C9 K1 -66.6(4) . .
N6A K1 C9 C10 9.1(5) . .
O1 K1 C9 C10 160.1(3) . .
O2 K1 C9 C10 -88.1(3) 1_455 .
O3 K1 C9 C10 -152.5(3) 2_655 .
N6B K1 C9 C10 5.0(5) . .
F9 K1 C9 C10 107.3(3) 2_655 .
C25 K1 C9 C10 7.7(3) . .
N6A K1 C9 C8 -119.4(5) . .
O1 K1 C9 C8 31.5(3) . .
O2 K1 C9 C8 143.4(3) 1_455 .
O3 K1 C9 C8 79.0(4) 2_655 .
N6B K1 C9 C8 -123.5(5) . .
F9 K1 C9 C8 -21.2(4) 2_655 .
C25 K1 C9 C8 -120.9(3) . .
C8 C9 C10 C11 -0.7(7) . .
K1 C9 C10 C11 -119.7(4) . .
C9 C10 C11 C12 0.9(7) . .
C10 C11 C12 C7 0.1(7) . .
C8 C7 C12 C11 -1.2(6) . .
N1 C7 C12 C11 -178.8(4) . .
C6 N1 C13 C14 -140.5(3) . .
C7 N1 C13 C14 71.7(4) . .
Mn1 N1 C13 C14 -34.2(3) . .
C6 N1 C13 C18 33.5(5) . .
C7 N1 C13 C18 -114.3(4) . .
Mn1 N1 C13 C18 139.8(3) . .
C18 C13 C14 C15 1.3(6) . .
N1 C13 C14 C15 175.3(3) . .
C18 C13 C14 N4 -173.4(3) . .
N1 C13 C14 N4 0.6(5) . .
C19 N4 C14 C13 -138.5(4) . .
Mn1 N4 C14 C13 39.5(4) . .
C19 N4 C14 C15 47.1(5) . .
Mn1 N4 C14 C15 -134.9(3) . .
C13 C14 C15 C16 -0.4(6) . .
N4 C14 C15 C16 174.0(4) . .
C14 C15 C16 C17 -0.5(6) . .
C15 C16 C17 C18 0.5(6) . .
C16 C17 C18 C13 0.4(6) . .
C14 C13 C18 C17 -1.3(6) . .
N1 C13 C18 C17 -175.1(3) . .
K1 O3 C19 N4 170.5(3) 2_645 .
K1 O3 C19 C20 -8.6(7) 2_645 .
C14 N4 C19 O3 1.5(7) . .
Mn1 N4 C19 O3 -175.9(3) . .
C14 N4 C19 C20 -179.4(3) . .
Mn1 N4 C19 C20 3.2(6) . .
O3 C19 C20 F7 -99.5(5) . .
N4 C19 C20 F7 81.3(5) . .
O3 C19 C20 F9 20.0(5) . .
N4 C19 C20 F9 -159.3(4) . .
O3 C19 C20 F8 139.2(4) . .
N4 C19 C20 F8 -40.0(5) . .
K1 O2 C21 N3 3.6(14) 1_655 .
K1 O2 C21 C22 -177.2(9) 1_655 .
C1 N3 C21 O2 -4.3(6) . .
Mn1 N3 C21 O2 -176.5(3) . .
C1 N3 C21 C22 176.5(3) . .
Mn1 N3 C21 C22 4.4(5) . .
O2 C21 C22 F4 -76.0(5) . .
N3 C21 C22 F4 103.3(4) . .
O2 C21 C22 F5 44.1(5) . .
N3 C21 C22 F5 -136.6(4) . .
O2 C21 C22 F6 162.2(4) . .
N3 C21 C22 F6 -18.5(5) . .
K1 O1 C23 N2 -26.4(11) . .
K1 O1 C23 C24 153.8(6) . .
C8 N2 C23 O1 0.6(6) . .
Mn1 N2 C23 O1 -164.5(4) . .
C8 N2 C23 C24 -179.6(3) . .
Mn1 N2 C23 C24 15.4(6) . .
O1 C23 C24 F1 25.0(5) . .
N2 C23 C24 F1 -154.9(4) . .
O1 C23 C24 F3 -95.6(5) . .
N2 C23 C24 F3 84.6(5) . .
O1 C23 C24 F2 145.2(4) . .
N2 C23 C24 F2 -34.7(5) . .
K1 N6B C25 N6A -7.2(11) . .
K1 N6B C25 C26 171(3) . .
K1 N6A C25 N6B 150(5) . .
K1 N6A C25 C26 -27(6) . .
N6A K1 C25 N6B -24(4) . .
O1 K1 C25 N6B -59.6(15) . .
O2 K1 C25 N6B 61.4(15) 1_455 .
O3 K1 C25 N6B 161.7(15) 2_655 .
F9 K1 C25 N6B -147.7(15) 2_655 .
C9 K1 C25 N6B -10.4(15) . .
O1 K1 C25 N6A -35(4) . .
O2 K1 C25 N6A 86(4) 1_455 .
O3 K1 C25 N6A -174(4) 2_655 .
N6B K1 C25 N6A 24(4) . .
F9 K1 C25 N6A -123(4) 2_655 .
C9 K1 C25 N6A 14(4) . .
N6A K1 C25 C26 163(5) . .
O1 K1 C25 C26 127.9(13) . .
O2 K1 C25 C26 -111.1(14) 1_455 .
O3 K1 C25 C26 -10.7(14) 2_655 .
N6B K1 C25 C26 -172(2) . .
F9 K1 C25 C26 39.9(14) 2_655 .
C9 K1 C25 C26 177.2(14) . .
Mn1 N5 C27 C28 114(33) . .
F7 C20 F9 K1 102.2(4) . 2_645
F8 C20 F9 K1 -143.6(3) . 2_645
C19 C20 F9 K1 -20.5(4) . 2_645
